data_7208715
loop_
_publ_author_name
'Jia, Hong-Li'
'Jia, Ming-Jun'
'Zeng, Guang'
'Jin, Juan'
'Yu, Jie-Hui'
'Xu, Ji-Qing'

_publ_section_title
;
 Structural characterization of a series of new organically templated
 chained thiocyanato(halo)cadmates
;
_journal_issue 20
_journal_name_full CrystEngComm
_journal_page_first 6599
_journal_paper_doi 10.1039/c2ce25616a
_journal_volume 14
_journal_year 2012
_chemical_formula_sum 'C14 H22 Cd N6 S4'
_chemical_formula_weight 515.02
_chemical_name_systematic
;
?
;
_space_group_IT_number 15
_symmetry_cell_setting monoclinic
_symmetry_space_group_name_Hall '-C 2yc'
_symmetry_space_group_name_H-M 'C 1 2/c 1'
_atom_sites_solution_hydrogens geom
_atom_sites_solution_primary direct
_atom_sites_solution_secondary difmap
_audit_creation_method SHELXL-97
_cell_angle_alpha 90.00
_cell_angle_beta 107.94(3)
_cell_angle_gamma 90.00
_cell_formula_units_Z 4
_cell_length_a 25.409(5)
_cell_length_b 5.9049(12)
_cell_length_c 14.194(3)
_cell_measurement_temperature 293(2)
_cell_volume 2026.1(8)
_computing_cell_refinement PROCESS-AUTO
_computing_data_collection PROCESS-AUTO
_computing_data_reduction PROCESS-AUTO
_computing_structure_refinement 'SHELXL-97 (Sheldrick, 1997)'
_computing_structure_solution 'SHELXS-97 (Sheldrick, 1990)'
_diffrn_ambient_temperature 293(2)
_diffrn_detector_area_resol_mean 10.0
_diffrn_measured_fraction_theta_full 0.999
_diffrn_measured_fraction_theta_max 0.999
_diffrn_measurement_device_type 'Rigaku RAXIS-RAPID'
_diffrn_measurement_method w
_diffrn_radiation_monochromator graphite
_diffrn_radiation_source 'fine-focus sealed tube'
_diffrn_radiation_type MoK\a
_diffrn_radiation_wavelength 0.71073
_diffrn_reflns_av_R_equivalents 0.0300
_diffrn_reflns_av_sigmaI/netI 0.0242
_diffrn_reflns_limit_h_max 32
_diffrn_reflns_limit_h_min -32
_diffrn_reflns_limit_k_max 7
_diffrn_reflns_limit_k_min -6
_diffrn_reflns_limit_l_max 18
_diffrn_reflns_limit_l_min -17
_diffrn_reflns_number 9438
_diffrn_reflns_theta_full 27.46
_diffrn_reflns_theta_max 27.46
_diffrn_reflns_theta_min 3.02
_diffrn_standards_decay_% 0
_diffrn_standards_interval_count 0
_diffrn_standards_number 0
_exptl_absorpt_coefficient_mu 1.501
_exptl_absorpt_correction_T_max 0.861
_exptl_absorpt_correction_T_min 0.861
_exptl_absorpt_correction_type empirical
_exptl_absorpt_process_details
;Higashi, T.(1995).Program for Absorption Correction.
Rigaku Corporation, Tokyo,Japan.
;
_exptl_crystal_colour colorless
_exptl_crystal_density_diffrn 1.688
_exptl_crystal_density_method 'not measured'
_exptl_crystal_description needle
_exptl_crystal_F_000 1040
_exptl_crystal_size_max 0.1
_exptl_crystal_size_mid 0.1
_exptl_crystal_size_min 0.1
_refine_diff_density_max 0.393
_refine_diff_density_min -0.271
_refine_diff_density_rms 0.066
_refine_ls_extinction_method none
_refine_ls_goodness_of_fit_ref 1.123
_refine_ls_hydrogen_treatment mixed
_refine_ls_matrix_type full
_refine_ls_number_parameters 135
_refine_ls_number_reflns 2316
_refine_ls_number_restraints 0
_refine_ls_restrained_S_all 1.123
_refine_ls_R_factor_all 0.0318
_refine_ls_R_factor_gt 0.0259
_refine_ls_shift/su_max 0.000
_refine_ls_shift/su_mean 0.000
_refine_ls_structure_factor_coef Fsqd
_refine_ls_weighting_details 'calc w=1/[\s^2^(Fo^2^)+(0.0207P)^2^+2.8631P] where P=(Fo^2^+2Fc^2^)/3'
_refine_ls_weighting_scheme calc
_refine_ls_wR_factor_gt 0.0566
_refine_ls_wR_factor_ref 0.0585
_reflns_number_gt 2031
_reflns_number_total 2316
_reflns_threshold_expression >2sigma(I)
_cod_data_source_file c2ce25616a.txt
_cod_data_source_block 2
_cod_original_cell_volume 2026.0(7)
_cod_original_sg_symbol_H-M C2/c
_cod_database_code 7208715

loop_
_symmetry_equiv_pos_as_xyz
'x, y, z'
'-x, y, -z+1/2'
'x+1/2, y+1/2, z'
'-x+1/2, y+1/2, -z+1/2'
'-x, -y, -z'
'x, -y, z-1/2'
'-x+1/2, -y+1/2, -z'
'x+1/2, -y+1/2, z-1/2'

loop_
_atom_site_label
_atom_site_type_symbol
_atom_site_fract_x
_atom_site_fract_y
_atom_site_fract_z
_atom_site_U_iso_or_equiv
_atom_site_adp_type
_atom_site_occupancy
_atom_site_symmetry_multiplicity
_atom_site_calc_flag
_atom_site_refinement_flags
Cd1 Cd 0.2500 0.2500 0.0000 0.02878(8) Uani 1 2 d S
S1 S 0.26184(2) 0.00158(10) 0.17249(4) 0.03015(13) Uani 1 1 d .
S2 S 0.43423(3) 0.10331(15) 0.17761(5) 0.04757(19) Uani 1 1 d .
N1 N 0.27833(10) -0.4284(4) 0.10056(16) 0.0395(5) Uani 1 1 d .
N2 N 0.33995(9) 0.1704(4) 0.01697(18) 0.0439(6) Uani 1 1 d .
N3 N 0.36924(10) 0.4016(4) 0.30792(17) 0.0359(5) Uani 1 1 d .
C1 C 0.37931(12) 0.2908(5) 0.4062(2) 0.0401(6) Uani 1 1 d .
C2 C 0.44082(11) 0.2760(4) 0.4595(2) 0.0373(6) Uani 1 1 d .
H2B H 0.4579 0.1785 0.4222 0.045 Uiso 1 1 calc R
H2C H 0.4466 0.2079 0.5241 0.045 Uiso 1 1 calc R
C3 C 0.46876(9) 0.5077(4) 0.47246(17) 0.0280(5) Uani 1 1 d .
C4 C 0.45650(11) 0.6167(5) 0.37042(19) 0.0382(6) Uani 1 1 d .
H4A H 0.4721 0.7679 0.3778 0.046 Uiso 1 1 calc R
H4B H 0.4742 0.5289 0.3309 0.046 Uiso 1 1 calc R
C5 C 0.39489(11) 0.6307(5) 0.3168(2) 0.0448(7) Uani 1 1 d .
H5A H 0.3775 0.7300 0.3529 0.054 Uiso 1 1 calc R
H5B H 0.3889 0.6942 0.2513 0.054 Uiso 1 1 calc R
C6 C 0.27136(9) -0.2499(4) 0.12843(16) 0.0296(5) Uani 1 1 d .
C7 C 0.37779(10) 0.1447(4) 0.08339(17) 0.0274(5) Uani 1 1 d .
H3C H 0.3833(11) 0.314(5) 0.273(2) 0.028(7) Uiso 1 1 d .
H3A H 0.3342(14) 0.412(6) 0.287(2) 0.055(10) Uiso 1 1 d .
H3B H 0.4523(10) 0.597(4) 0.5123(19) 0.030(7) Uiso 1 1 d .
H1B H 0.3638(12) 0.142(5) 0.389(2) 0.046(8) Uiso 1 1 d .
H1A H 0.3594(12) 0.381(5) 0.440(2) 0.050(9) Uiso 1 1 d .

loop_
_atom_site_aniso_label
_atom_site_aniso_U_11
_atom_site_aniso_U_22
_atom_site_aniso_U_33
_atom_site_aniso_U_23
_atom_site_aniso_U_13
_atom_site_aniso_U_12
Cd1 0.02638(13) 0.02637(13) 0.03195(13) -0.00256(11) 0.00657(9) 0.00164(10)
S1 0.0349(3) 0.0264(3) 0.0298(3) -0.0034(2) 0.0111(2) -0.0005(2)
S2 0.0369(4) 0.0684(5) 0.0345(3) 0.0003(3) 0.0068(3) 0.0051(3)
N1 0.0516(14) 0.0270(11) 0.0352(11) -0.0032(10) 0.0066(10) -0.0009(10)
N2 0.0352(12) 0.0526(14) 0.0461(13) 0.0006(12) 0.0159(11) 0.0072(11)
N3 0.0289(12) 0.0377(12) 0.0359(12) -0.0015(10) 0.0023(10) 0.0002(10)
C1 0.0348(14) 0.0421(17) 0.0402(14) 0.0072(13) 0.0066(11) -0.0061(12)
C2 0.0354(13) 0.0331(14) 0.0378(13) 0.0115(12) 0.0031(10) -0.0034(11)
C3 0.0294(12) 0.0260(12) 0.0274(11) -0.0010(10) 0.0071(9) 0.0032(10)
C4 0.0346(13) 0.0350(14) 0.0369(13) 0.0077(12) -0.0012(11) -0.0054(11)
C5 0.0415(15) 0.0360(15) 0.0448(15) 0.0100(13) -0.0046(12) -0.0011(12)
C6 0.0304(11) 0.0305(12) 0.0249(10) 0.0038(11) 0.0040(9) -0.0021(11)
C7 0.0281(12) 0.0295(12) 0.0284(11) -0.0007(10) 0.0143(10) -0.0024(10)

loop_
_atom_type_symbol
_atom_type_description
_atom_type_scat_dispersion_real
_atom_type_scat_dispersion_imag
_atom_type_scat_source
C C 0.0033 0.0016 'International Tables Vol C Tables 4.2.6.8 and 6.1.1.4'
H H 0.0000 0.0000 'International Tables Vol C Tables 4.2.6.8 and 6.1.1.4'
N N 0.0061 0.0033 'International Tables Vol C Tables 4.2.6.8 and 6.1.1.4'
S S 0.1246 0.1234 'International Tables Vol C Tables 4.2.6.8 and 6.1.1.4'
Cd Cd -0.8075 1.2024 'International Tables Vol C Tables 4.2.6.8 and 6.1.1.4'

loop_
_geom_angle_atom_site_label_1
_geom_angle_atom_site_label_2
_geom_angle_atom_site_label_3
_geom_angle
_geom_angle_site_symmetry_1
_geom_angle_site_symmetry_3
N2 Cd1 N2 180.00(17) 7 .
N2 Cd1 N1 89.60(9) 7 7_545
N2 Cd1 N1 90.40(9) . 7_545
N2 Cd1 N1 90.40(9) 7 1_565
N2 Cd1 N1 89.60(9) . 1_565
N1 Cd1 N1 180.00(17) 7_545 1_565
N2 Cd1 S1 91.99(7) 7 .
N2 Cd1 S1 88.01(7) . .
N1 Cd1 S1 92.19(6) 7_545 .
N1 Cd1 S1 87.81(6) 1_565 .
N2 Cd1 S1 88.01(7) 7 7
N2 Cd1 S1 91.99(7) . 7
N1 Cd1 S1 87.81(6) 7_545 7
N1 Cd1 S1 92.19(6) 1_565 7
S1 Cd1 S1 180.00(3) . 7
C6 S1 Cd1 97.40(8) . .
C6 N1 Cd1 153.1(2) . 1_545
C7 N2 Cd1 133.3(2) . .
C1 N3 C5 112.0(2) . .
N3 C1 C2 110.3(2) . .
C1 C2 C3 112.2(2) . .
C2 C3 C4 108.2(2) . .
C2 C3 C3 112.1(2) . 5_666
C4 C3 C3 112.6(2) . 5_666
C5 C4 C3 112.1(2) . .
N3 C5 C4 110.4(2) . .
N1 C6 S1 177.9(2) . .
N2 C7 S2 177.9(2) . .

loop_
_geom_bond_atom_site_label_1
_geom_bond_atom_site_label_2
_geom_bond_distance
_geom_bond_site_symmetry_2
Cd1 N2 2.272(2) 7
Cd1 N2 2.272(2) .
Cd1 N1 2.351(2) 7_545
Cd1 N1 2.351(2) 1_565
Cd1 S1 2.7898(7) .
Cd1 S1 2.7898(7) 7
S1 C6 1.658(3) .
S2 C7 1.650(3) .
N1 C6 1.159(3) .
N1 Cd1 2.351(2) 1_545
N2 C7 1.130(3) .
N3 C1 1.489(3) .
N3 C5 1.490(4) .
C1 C2 1.515(4) .
C2 C3 1.526(3) .
C3 C4 1.527(3) .
C3 C3 1.541(5) 5_666
C4 C5 1.517(4) .

loop_
_geom_hbond_atom_site_label_D
_geom_hbond_atom_site_label_H
_geom_hbond_atom_site_label_A
_geom_hbond_distance_DH
_geom_hbond_distance_HA
_geom_hbond_distance_DA
_geom_hbond_angle_DHA
_geom_hbond_site_symmetry_A
N3 H3A S1 0.85(3) 2.73(3) 3.477(3) 148(3) 4
N3 H3C S2 0.87(3) 2.47(3) 3.337(3) 172(2) .
